data_2011649
loop_
_publ_author_name
'Hosomi, Hiroyuki'
'Ohba, Shigeru'
'Ogawa, Seiichiro'
'Takahashi, Atsushi'

_publ_section_title
;
 (--)-<i>epi</i>-Inosose-2
;
_journal_issue 12
_journal_name_full 'Acta Crystallographica Section C'
_journal_page_first e584
_journal_page_last e585
_journal_paper_doi 10.1107/S0108270100015092
_journal_volume 56
_journal_year 2000
_chemical_formula_moiety 'C6 H10 O6'
_chemical_formula_sum 'C6 H10 O6'
_chemical_formula_weight 178.14
_chemical_name_common (-)-epi-inosose
_chemical_name_systematic
;
(-)-2L-(2,3,4,6/5)-2,3,4,5,6-pentahydroxycyclohexanone
;
_space_group_IT_number 4
_symmetry_cell_setting monoclinic
_symmetry_space_group_name_Hall 'P 2yb'
_symmetry_space_group_name_H-M 'P 1 21 1'
_cell_angle_alpha 90
_cell_angle_beta 90.21(2)
_cell_angle_gamma 90
_cell_formula_units_Z 4
_cell_length_a 11.197(2)
_cell_length_b 8.932(2)
_cell_length_c 6.976(2)
_cell_measurement_reflns_used 25
_cell_measurement_temperature 298.0(10)
_cell_measurement_theta_max 15.0
_cell_measurement_theta_min 13.9
_cell_volume 697.7(3)
_computing_cell_refinement 'MSC/AFC Diffractometer Control Software'
_computing_data_collection
;MSC/AFC Diffractometer Control Software
(Molecular Structure Corporation, 1993)
;
_computing_data_reduction
;TEXSAN
(Molecular Structure Corporation, 1999)
;
_computing_molecular_graphics 'ORTEP-II (Johnson, 1976)'
_computing_publication_material TEXSAN
_computing_structure_refinement 'SHELXL97 (Sheldrick, 1997)'
_computing_structure_solution 'SIR92 (Altomare et al., 1994)'
_diffrn_measurement_device_type 'Rigaku AFC-7R'
_diffrn_measurement_method \q-2\q
_diffrn_radiation_type MoK\a
_diffrn_radiation_wavelength .71073
_diffrn_reflns_av_R_equivalents .005
_diffrn_reflns_limit_h_max 16
_diffrn_reflns_limit_h_min 0
_diffrn_reflns_limit_k_max 13
_diffrn_reflns_limit_k_min 0
_diffrn_reflns_limit_l_max 10
_diffrn_reflns_limit_l_min -10
_diffrn_reflns_number 2250
_diffrn_reflns_theta_max 30.0
_diffrn_reflns_theta_min 2.5
_diffrn_standards_decay_% 0
_diffrn_standards_interval_count 150
_diffrn_standards_number 3
_exptl_absorpt_coefficient_mu .155
_exptl_absorpt_correction_type none
_exptl_crystal_colour colourless
_exptl_crystal_density_diffrn 1.696
_exptl_crystal_density_method 'not measured'
_exptl_crystal_description prism
_exptl_crystal_size_max .7
_exptl_crystal_size_mid .4
_exptl_crystal_size_min .15
_refine_diff_density_max .30
_refine_diff_density_min -.16
_refine_ls_extinction_coef .027(5)
_refine_ls_extinction_method 'SHELXL97 (Sheldrick, 1997)'
_refine_ls_goodness_of_fit_ref 1.13
_refine_ls_hydrogen_treatment refall
_refine_ls_number_parameters 298
_refine_ls_number_reflns 2151
_refine_ls_R_factor_gt .024
_refine_ls_shift/su_max <0.001
_refine_ls_structure_factor_coef Fsqd
_refine_ls_weighting_details 'w = 1/[\s^2^(Fo^2^) + (0.0417P)^2^+0.0965P] where P = (Fo^2^+2Fc^2^)/3'
_refine_ls_weighting_scheme calc
_refine_ls_wR_factor_ref .068
_reflns_number_gt 2086
_reflns_number_total 2151
_reflns_threshold_expression I>2\s(I)
_cod_data_source_file qa0445.cif
_cod_data_source_block I
_cod_original_sg_symbol_H-M 'P 21'
_cod_database_code 2011649
_cod_database_fobs_code 2011649

loop_
_symmetry_equiv_pos_as_xyz
x,y,z
-x,1/2+y,-z

loop_
_atom_site_label
_atom_site_fract_x
_atom_site_fract_y
_atom_site_fract_z
_atom_site_U_iso_or_equiv
_atom_site_adp_type
_atom_site_calc_flag
_atom_site_refinement_flags
_atom_site_occupancy
_atom_site_disorder_assembly
_atom_site_disorder_group
_atom_site_type_symbol
O1 1.04570(10) .3579(2) .3761(2) .0324(3) Uani d . 1.00 . . O
O2 .82610(10) .40610(10) .5071(2) .0242(2) Uani d . 1.00 . . O
O3 .69860(10) .6413(2) .3049(2) .0294(3) Uani d . 1.00 . . O
O4 .80900(10) .7696(2) -.0089(2) .0238(2) Uani d . 1.00 . . O
O5 .98480(10) .5525(2) -.0615(2) .0249(2) Uani d . 1.00 . . O
O6 1.18929(9) .5535(2) .1883(2) .0237(2) Uani d . 1.00 . . O
O51 .68330(10) .29210(10) .0910(2) .0285(2) Uani d . 1.00 . . O
O52 .46010(10) .2429(2) -.0112(2) .0324(3) Uani d . 1.00 . . O
O53 .33390(10) .01070(10) .2045(2) .0243(2) Uani d . 1.00 . . O
O54 .45270(10) -.07820(10) .5493(2) .0230(2) Uani d . 1.00 . . O
O55 .63010(10) .14310(10) .5620(2) .0213(2) Uani d . 1.00 . . O
O56 .82685(9) .1161(2) .3082(2) .0253(2) Uani d . 1.00 . . O
C7 1.00740(10) .4828(2) .3542(2) .0187(2) Uani d . 1.00 . . C
C8 .88410(10) .5307(2) .4220(2) .0180(2) Uani d . 1.00 . . C
C9 .81300(10) .5875(2) .2481(2) .0180(2) Uani d . 1.00 . . C
C10 .87810(10) .7153(2) .1488(2) .0173(2) Uani d . 1.00 . . C
C11 1.00150(10) .6653(2) .0804(2) .0185(2) Uani d . 1.00 . . C
C12 1.07560(10) .6045(2) .2491(2) .0182(2) Uani d . 1.00 . . C
C57 .64210(10) .1728(2) .1383(2) .0186(2) Uani d . 1.00 . . C
C58 .51680(10) .1235(2) .0823(2) .0203(3) Uani d . 1.00 . . C
C59 .44750(10) .0722(2) .2611(2) .0170(2) Uani d . 1.00 . . C
C60 .51790(10) -.0408(2) .3806(2) .0167(2) Uani d . 1.00 . . C
C61 .64090(10) .0172(2) .4381(2) .0167(2) Uani d . 1.00 . . C
C62 .71210(10) .0617(2) .2592(2) .0187(2) Uani d . 1.00 . . C
H2 .781(3) .434(4) .581(4) .04721(10) Uiso d . 1.00 . . H
H3 .663(2) .565(3) .345(4) .03637(8) Uiso d . 1.00 . . H
H4 .803(3) .707(4) -.077(4) .04860(10) Uiso d . 1.00 . . H
H5 1.041(2) .563(4) -.136(4) .04258(9) Uiso d . 1.00 . . H
H6 1.182(2) .472(3) .160(4) .03219(8) Uiso d . 1.00 . . H
H8 .891(2) .612(3) .514(3) .02305(6) Uiso d . 1.00 . . H
H9 .804(2) .509(3) .162(3) .02171(6) Uiso d . 1.00 . . H
H10 .883(2) .803(3) .240(3) .02047(6) Uiso d . 1.00 . . H
H11 1.042(2) .753(3) .026(3) .02184(6) Uiso d . 1.00 . . H
H12 1.085(2) .683(2) .342(3) .01721(6) Uiso d . 1.00 . . H
H52 .402(3) .212(5) -.077(5) .07530(10) Uiso d . 1.00 . . H
H53 .343(2) -.055(4) .126(4) .04038(9) Uiso d . 1.00 . . H
H54 .423(2) -.161(3) .525(3) .02950(7) Uiso d . 1.00 . . H
H55 .681(2) .126(4) .642(4) .04366(9) Uiso d . 1.00 . . H
H56 .822(3) .208(4) .356(4) .05170(10) Uiso d . 1.00 . . H
H58 .526(2) .037(3) .000(3) .02508(7) Uiso d . 1.00 . . H
H59 .429(2) .157(3) .341(3) .01975(6) Uiso d . 1.00 . . H
H60 .526(2) -.130(3) .319(3) .02068(6) Uiso d . 1.00 . . H
H61 .682(2) -.063(3) .504(3) .02241(6) Uiso d . 1.00 . . H
H62 .718(2) -.033(3) .188(3) .02101(6) Uiso d . 1.00 . . H

loop_
_atom_site_aniso_label
_atom_site_aniso_U_11
_atom_site_aniso_U_22
_atom_site_aniso_U_33
_atom_site_aniso_U_12
_atom_site_aniso_U_13
_atom_site_aniso_U_23
O1 .0308(6) .0247(6) .0417(7) .0090(5) .0066(5) .0090(5)
O2 .0270(5) .0205(5) .0252(5) .0009(4) .0082(4) .0062(4)
O3 .0178(5) .0320(6) .0384(6) .0050(5) .0080(4) .0114(6)
O4 .0240(5) .0256(6) .0219(5) .0035(4) -.0030(4) .0059(5)
O5 .0229(5) .0322(6) .0196(4) .0004(5) .0018(4) -.0048(4)
O6 .0135(4) .0280(6) .0295(5) .0001(4) -.0008(4) -.0011(5)
O51 .0277(5) .0249(6) .0328(6) -.0082(5) -.0018(4) .0058(5)
O52 .0313(6) .0316(7) .0344(6) -.0084(5) -.0145(5) .0160(5)
O53 .0185(4) .0299(6) .0244(5) -.0059(4) -.0025(4) -.0014(5)
O54 .0236(5) .0247(6) .0207(5) -.0035(4) .0058(4) .0034(4)
O55 .0226(5) .0219(5) .0195(5) .0020(4) -.0021(4) -.0040(4)
O56 .0134(4) .0339(6) .0287(5) -.0012(4) .0023(4) -.0007(5)
C7 .0184(5) .0211(6) .0165(5) .0000(5) -.0019(4) .0011(5)
C8 .0200(6) .0163(6) .0176(5) .0001(5) .0016(4) .0014(5)
C9 .0160(5) .0180(6) .0201(6) .0010(5) .0007(4) .0025(5)
C10 .0172(5) .0157(6) .0190(6) .0015(5) -.0002(4) .0029(4)
C11 .0161(5) .0188(6) .0206(6) -.0007(5) .0009(4) .0022(5)
C12 .0145(5) .0197(6) .0204(6) -.0003(5) -.0008(4) -.0012(5)
C57 .0190(6) .0222(7) .0147(5) -.0012(5) .0024(4) -.0008(5)
C58 .0228(6) .0218(7) .0163(5) -.0053(5) -.0023(4) .0035(5)
C59 .0163(5) .0175(6) .0172(5) -.0025(5) -.0010(4) .0004(5)
C60 .0185(5) .0162(6) .0153(5) -.0009(5) .0035(4) .0003(5)
C61 .0161(5) .0170(6) .0171(5) .0026(5) .0011(4) .0006(5)
C62 .0153(5) .0229(6) .0181(5) .0004(5) .0035(4) -.0007(5)

loop_
_atom_type_symbol
_atom_type_description
_atom_type_scat_dispersion_real
_atom_type_scat_dispersion_imag
_atom_type_scat_source
C C .003 .002
;International Tables for Crystallography
(1992, Vol. C)
;
H H .000 .000
;International Tables for Crystallography
(1992, Vol. C)
;
O O .011 .006
;International Tables for Crystallography
(1992, Vol. C)
;

loop_
_geom_angle_atom_site_label_1
_geom_angle_atom_site_label_2
_geom_angle_atom_site_label_3
_geom_angle_site_symmetry_1
_geom_angle_site_symmetry_2
_geom_angle_site_symmetry_3
_geom_angle
_geom_angle_publ_flag
C8 O2 H2 1_555 1_555 1_555 109(2) no
C9 O3 H3 1_555 1_555 1_555 104.0(10) no
C10 O4 H4 1_555 1_555 1_555 106(2) no
C11 O5 H5 1_555 1_555 1_555 105(2) no
C12 O6 H6 1_555 1_555 1_555 107.0(10) no
C58 O52 H52 1_555 1_555 1_555 110(3) no
C59 O53 H53 1_555 1_555 1_555 110.0(10) no
C60 O54 H54 1_555 1_555 1_555 104.0(10) no
C61 O55 H55 1_555 1_555 1_555 102(2) no
C62 O56 H56 1_555 1_555 1_555 110.0(10) no
O1 C7 C8 1_555 1_555 1_555 122.90(10) no
O1 C7 C12 1_555 1_555 1_555 123.00(10) no
C8 C7 C12 1_555 1_555 1_555 114.00(10) no
O2 C8 C7 1_555 1_555 1_555 109.10(10) no
O2 C8 C9 1_555 1_555 1_555 110.70(10) no
O2 C8 H8 1_555 1_555 1_555 110.0(10) no
C7 C8 C9 1_555 1_555 1_555 108.40(10) no
C7 C8 H8 1_555 1_555 1_555 109.0(10) no
C9 C8 H8 1_555 1_555 1_555 108.0(10) no
O3 C9 C8 1_555 1_555 1_555 110.80(10) no
O3 C9 C10 1_555 1_555 1_555 107.80(10) no
O3 C9 H9 1_555 1_555 1_555 109.0(10) no
C8 C9 C10 1_555 1_555 1_555 111.10(10) no
C8 C9 H9 1_555 1_555 1_555 108.0(10) no
C10 C9 H9 1_555 1_555 1_555 108.0(10) no
O4 C10 C9 1_555 1_555 1_555 110.30(10) no
O4 C10 C11 1_555 1_555 1_555 110.30(10) no
O4 C10 H10 1_555 1_555 1_555 104.0(10) no
C9 C10 C11 1_555 1_555 1_555 111.00(10) no
C9 C10 H10 1_555 1_555 1_555 108.0(10) no
C11 C10 H10 1_555 1_555 1_555 111.0(10) no
O5 C11 C10 1_555 1_555 1_555 107.90(10) no
O5 C11 C12 1_555 1_555 1_555 110.60(10) no
O5 C11 H11 1_555 1_555 1_555 110.0(10) no
C10 C11 C12 1_555 1_555 1_555 110.50(10) no
C10 C11 H11 1_555 1_555 1_555 107.0(10) no
C12 C11 H11 1_555 1_555 1_555 109.0(10) no
O6 C12 C7 1_555 1_555 1_555 111.60(10) no
O6 C12 C11 1_555 1_555 1_555 111.60(10) no
O6 C12 H12 1_555 1_555 1_555 109.0(10) no
C7 C12 C11 1_555 1_555 1_555 110.60(10) no
C7 C12 H12 1_555 1_555 1_555 104.0(10) no
C11 C12 H12 1_555 1_555 1_555 108.0(10) no
O51 C57 C58 1_555 1_555 1_555 122.60(10) no
O51 C57 C62 1_555 1_555 1_555 122.10(10) no
C58 C57 C62 1_555 1_555 1_555 115.30(10) no
O52 C58 C57 1_555 1_555 1_555 108.40(10) no
O52 C58 C59 1_555 1_555 1_555 112.00(10) no
O52 C58 H58 1_555 1_555 1_555 112.0(10) no
C57 C58 C59 1_555 1_555 1_555 110.20(10) no
C57 C58 H58 1_555 1_555 1_555 106.0(10) no
C59 C58 H58 1_555 1_555 1_555 107.0(10) no
O53 C59 C58 1_555 1_555 1_555 109.80(10) no
O53 C59 C60 1_555 1_555 1_555 110.60(10) no
O53 C59 H59 1_555 1_555 1_555 105.0(10) no
C58 C59 C60 1_555 1_555 1_555 112.20(10) no
C58 C59 H59 1_555 1_555 1_555 110.0(10) no
C60 C59 H59 1_555 1_555 1_555 108.0(10) no
O54 C60 C59 1_555 1_555 1_555 109.90(10) no
O54 C60 C61 1_555 1_555 1_555 109.10(10) no
O54 C60 H60 1_555 1_555 1_555 103.0(10) no
C59 C60 C61 1_555 1_555 1_555 112.60(10) no
C59 C60 H60 1_555 1_555 1_555 111.0(10) no
C61 C60 H60 1_555 1_555 1_555 109.0(10) no
O55 C61 C60 1_555 1_555 1_555 110.50(10) no
O55 C61 C62 1_555 1_555 1_555 109.50(10) no
O55 C61 H61 1_555 1_555 1_555 109.0(10) no
C60 C61 C62 1_555 1_555 1_555 110.20(10) no
C60 C61 H61 1_555 1_555 1_555 107.0(10) no
C62 C61 H61 1_555 1_555 1_555 109.0(10) no
O56 C62 C57 1_555 1_555 1_555 112.10(10) no
O56 C62 C61 1_555 1_555 1_555 111.50(10) no
O56 C62 H62 1_555 1_555 1_555 110.0(10) no
C57 C62 C61 1_555 1_555 1_555 110.60(10) no
C57 C62 H62 1_555 1_555 1_555 108.0(10) no
C61 C62 H62 1_555 1_555 1_555 103.0(10) no

loop_
_geom_bond_atom_site_label_1
_geom_bond_atom_site_label_2
_geom_bond_site_symmetry_1
_geom_bond_site_symmetry_2
_geom_bond_distance
_geom_bond_publ_flag
O1 C7 . . 1.205(2) yes
O2 C8 . . 1.419(2) yes
O2 H2 . . .76(3) no
O3 C9 . . 1.425(2) yes
O3 H3 . . .84(3) no
O4 C10 . . 1.428(2) yes
O4 H4 . . .73(3) no
O5 C11 . . 1.424(2) yes
O5 H5 . . .82(3) no
O6 C12 . . 1.418(2) yes
O6 H6 . . .76(3) no
O51 C57 . . 1.207(2) yes
O52 C58 . . 1.401(2) yes
O52 H52 . . .85(4) no
O53 C59 . . 1.440(2) yes
O53 H53 . . .81(3) no
O54 C60 . . 1.427(2) yes
O54 H54 . . .83(3) no
O55 C61 . . 1.424(2) yes
O55 H55 . . .81(3) no
O56 C62 . . 1.414(2) yes
O56 H56 . . .89(4) no
C7 C8 . . 1.522(2) no
C7 C12 . . 1.518(2) no
C8 C9 . . 1.535(2) no
C8 H8 . . .97(2) no
C9 C10 . . 1.523(2) no
C9 H9 . . .93(2) no
C10 C11 . . 1.530(2) no
C10 H10 . . 1.01(2) no
C11 C12 . . 1.536(2) no
C11 H11 . . .98(2) no
C12 H12 . . .96(2) no
C57 C58 . . 1.521(2) no
C57 C62 . . 1.519(2) no
C58 C59 . . 1.541(2) no
C58 H58 . . .97(3) no
C59 C60 . . 1.526(2) no
C59 H59 . . .96(2) no
C60 C61 . . 1.523(2) no
C60 H60 . . .91(2) no
C61 C62 . . 1.535(2) no
C61 H61 . . .96(2) no
C62 H62 . . .98(2) no

loop_
_geom_hbond_atom_site_label_D
_geom_hbond_atom_site_label_H
_geom_hbond_atom_site_label_A
_geom_hbond_site_symmetry_A
_geom_hbond_distance_DH
_geom_hbond_distance_HA
_geom_hbond_distance_DA
_geom_hbond_angle_DHA
O2 H2 O53 2_656 .76(3) 2.09(3) 2.856(2) 177(3)
O3 H3 O54 2_656 .84(3) 1.96(3) 2.786(2) 166(3)
O4 H4 O53 2_655 .73(3) 2.49(3) 3.123(2) 145(3)
O5 H5 O56 2_755 .82(3) 1.97(3) 2.785(2) 173(4)
O6 H6 O4 2_745 .76(3) 2.10(3) 2.828(2) 163(3)
O52 H52 O3 2_645 .85(4) 2.04(4) 2.856(2) 161(3)
O53 H53 O51 2_645 .81(3) 2.06(3) 2.845(2) 164(3)
O54 H54 O55 2_646 .83(3) 1.94(3) 2.767(2) 172(2)
O55 H55 O6 2_746 .81(3) 1.98(3) 2.782(2) 170(3)
O56 H56 O2 . .89(4) 2.06(4) 2.938(2) 170(3)

loop_
_cod_related_entry_id
_cod_related_entry_database
_cod_related_entry_code
1 ChemSpider 8053207
